data_7233730
loop_
_publ_author_name
'Molcanov, Kresimir'
'Milasinovic, Valentina'
'Ivic, Nives'
'Stilinovi\'c, Vladimir'
'Kolaric, Dinko'
'Kojic-Prodic, Biserka'

_publ_section_title
;
 Influence of organic cations on stacking of semiquinone radical anions
;
_journal_name_full CrystEngComm
_journal_paper_doi 10.1039/C9CE00919A
_journal_year 2019
_chemical_formula_moiety 'C6 Br4 O2, C5 H7 N2'
_chemical_formula_sum 'C11 H7 Br4 N2 O2'
_chemical_formula_weight 518.78
_space_group_IT_number 62
_space_group_name_Hall '-P 2ac 2n'
_space_group_name_H-M_alt 'P n m a'
_symmetry_cell_setting orthorhombic
_symmetry_space_group_name_Hall '-P 2ac 2n'
_symmetry_space_group_name_H-M 'P n m a'
_atom_sites_solution_hydrogens geom
_atom_sites_solution_primary direct
_atom_sites_solution_secondary difmap
_audit_creation_date 2017-03-08T11:47:33-00:00
_audit_creation_method 'WinGX routine CIF_UPDATE'
_audit_update_record
;
2019-06-10 deposited with the CCDC.    2019-09-02 downloaded from the CCDC.
;
_cell_angle_alpha 90
_cell_angle_beta 90
_cell_angle_gamma 90
_cell_formula_units_Z 4
_cell_length_a 18.5984(5)
_cell_length_b 18.6075(5)
_cell_length_c 3.95450(10)
_cell_measurement_reflns_used 3745
_cell_measurement_temperature 293(2)
_cell_measurement_theta_max 75.7708
_cell_measurement_theta_min 3.357
_cell_volume 1368.53(6)
_computing_cell_refinement
;
        CrysAlisPro, Agilent Technologies,
        Version 1.171.36.20 (release 27-06-2012 CrysAlis171 .NET)
        (compiled Jul 11 2012,15:38:31)
;
_computing_data_collection
;
        CrysAlisPro, Agilent Technologies,
        Version 1.171.36.20 (release 27-06-2012 CrysAlis171 .NET)
        (compiled Jul 11 2012,15:38:31)
;
_computing_data_reduction
;
        CrysAlisPro, Agilent Technologies,
        Version 1.171.36.20 (release 27-06-2012 CrysAlis171 .NET)
        (compiled Jul 11 2012,15:38:31)
;
_computing_molecular_graphics 'Ortep-3 for Windows (Farrugia, 1997)'
_computing_publication_material 'WinGX publication routines (Farrugia, 1999)'
_computing_structure_refinement 'SHELXL-97 (Sheldrick, 1997)'
_computing_structure_solution 'SHELXS-97 (Sheldrick, 1997)'
_diffrn_ambient_temperature 293(2)
_diffrn_detector_area_resol_mean 10.4323
_diffrn_measured_fraction_theta_full 0.992
_diffrn_measured_fraction_theta_max 0.992
_diffrn_measurement_device_type 'Xcalibur, Ruby, Nova'
_diffrn_measurement_method '\w scans'
_diffrn_radiation_monochromator graphite
_diffrn_radiation_type CuK\a
_diffrn_radiation_wavelength 1.54179
_diffrn_reflns_av_R_equivalents 0.0265
_diffrn_reflns_av_unetI/netI 0.023
_diffrn_reflns_limit_h_max 18
_diffrn_reflns_limit_h_min -23
_diffrn_reflns_limit_k_max 23
_diffrn_reflns_limit_k_min -21
_diffrn_reflns_limit_l_max 4
_diffrn_reflns_limit_l_min -4
_diffrn_reflns_number 5689
_diffrn_reflns_theta_full 75.95
_diffrn_reflns_theta_max 75.95
_diffrn_reflns_theta_min 4.75
_exptl_absorpt_coefficient_mu 14.365
_exptl_absorpt_correction_T_max 1
_exptl_absorpt_correction_T_min 0.48851
_exptl_absorpt_correction_type multi-scan
_exptl_absorpt_process_details
;
        CrysAlisPro, Agilent Technologies,
        Version 1.171.36.20 (release 27-06-2012 CrysAlis171 .NET)
        (compiled Jul 11 2012,15:38:31)
        Empirical absorption correction using spherical harmonics,
 implemented in SCALE3 ABSPACK scaling algorithm.
;
_exptl_crystal_colour black
_exptl_crystal_density_diffrn 2.523
_exptl_crystal_density_method 'not measured'
_exptl_crystal_description prism
_exptl_crystal_F_000 976
_exptl_crystal_recrystallization_method 'Re-crystallisation from solvent: acetone'
_exptl_crystal_size_max 0.18
_exptl_crystal_size_mid 0.06
_exptl_crystal_size_min 0.05
_refine_diff_density_max 0.359
_refine_diff_density_min -0.598
_refine_diff_density_rms 0.097
_refine_ls_extinction_method none
_refine_ls_goodness_of_fit_ref 1.049
_refine_ls_hydrogen_treatment constr
_refine_ls_matrix_type full
_refine_ls_number_parameters 91
_refine_ls_number_reflns 1446
_refine_ls_number_restraints 0
_refine_ls_restrained_S_all 1.049
_refine_ls_R_factor_all 0.0254
_refine_ls_R_factor_gt 0.0243
_refine_ls_shift/su_max 0.004
_refine_ls_shift/su_mean 0
_refine_ls_structure_factor_coef Fsqd
_refine_ls_weighting_details 'calc w=1/[\s^2^(Fo^2^)+(0.0343P)^2^+1.1270P] where P=(Fo^2^+2Fc^2^)/3'
_refine_ls_weighting_scheme calc
_refine_ls_wR_factor_ref 0.0641
_reflns_number_gt 1386
_reflns_number_total 1446
_reflns_threshold_expression >2sigma(I)
_cod_data_source_file c9ce00919a2.cif
_cod_data_source_block br4q_pyz_3
_cod_database_code 7233730

loop_
_symmetry_equiv_pos_as_xyz
'x, y, z'
'-x+1/2, -y, z+1/2'
'x+1/2, -y+1/2, -z+1/2'
'-x, y+1/2, -z'
'-x, -y, -z'
'x-1/2, y, -z-1/2'
'-x-1/2, y-1/2, z-1/2'
'x, -y-1/2, z'

loop_
_atom_site_label
_atom_site_fract_x
_atom_site_fract_y
_atom_site_fract_z
_atom_site_U_iso_or_equiv
_atom_site_adp_type
_atom_site_calc_flag
_atom_site_refinement_flags
_atom_site_occupancy
_atom_site_type_symbol
Br1 0.901794(15) 0.360309(16) 0.21048(8) 0.03721(12) Uani d . 1 Br
Br2 1.170715(14) 0.497302(16) 0.20779(8) 0.03585(12) Uani d . 1 Br
O1 1.05705(11) 0.38915(13) 0.3536(7) 0.0511(6) Uani d . 1 O
C2 0.95545(12) 0.44201(15) 0.0889(7) 0.0336(5) Uani d . 1 C
C1 1.03070(14) 0.44014(17) 0.1915(8) 0.0386(6) Uani d . 1 C
C3 1.07250(13) 0.50196(15) 0.0859(8) 0.0338(6) Uani d . 1 C
N1 1.12616(17) 0.25 0.8046(8) 0.0307(6) Uani d S 1 N
N2 1.2731(2) 0.25 0.8680(17) 0.0690(14) Uani d S 1 N
C4 1.16205(18) 0.31205(18) 0.8123(9) 0.0464(7) Uani d . 1 C
H4 1.1378 0.3556 0.7964 0.056 Uiso calc R 1 H
C5 1.2358(2) 0.3102(2) 0.8445(12) 0.0630(11) Uani d . 1 C
H5 1.2607 0.3535 0.8498 0.076 Uiso calc R 1 H
C6 1.0462(2) 0.25 0.7881(11) 0.0372(8) Uani d S 1 C
H6A 1.029 0.2014 0.784 0.056 Uiso calc PR 0.5 H
H6B 1.0309 0.2744 0.5869 0.056 Uiso calc PR 0.5 H
H6C 1.0272 0.2742 0.9829 0.056 Uiso calc PR 0.5 H

loop_
_atom_site_aniso_label
_atom_site_aniso_U_11
_atom_site_aniso_U_22
_atom_site_aniso_U_33
_atom_site_aniso_U_12
_atom_site_aniso_U_13
_atom_site_aniso_U_23
Br1 0.02826(17) 0.03332(18) 0.0500(2) -0.00732(10) 0.00465(10) 0.00482(11)
Br2 0.01797(16) 0.04305(19) 0.0465(2) -0.00057(10) -0.00433(10) -0.00071(11)
O1 0.0326(10) 0.0478(12) 0.0728(16) -0.0038(9) -0.0135(10) 0.0284(12)
C2 0.0225(10) 0.0355(13) 0.0427(15) -0.0086(9) -0.0008(10) 0.0091(11)
C1 0.0252(12) 0.0395(15) 0.0511(17) -0.0037(11) -0.0060(10) 0.0152(12)
C3 0.0194(10) 0.0411(14) 0.0409(15) -0.0044(9) -0.0047(10) 0.0066(11)
N1 0.0268(15) 0.0319(16) 0.0334(16) 0 -0.0027(11) 0
N2 0.0342(19) 0.054(3) 0.118(4) 0 -0.009(2) 0
C4 0.0377(15) 0.0291(15) 0.072(2) -0.0014(12) -0.0062(13) 0.0009(13)
C5 0.0366(16) 0.0399(18) 0.113(3) -0.0098(14) -0.0132(19) 0.0003(19)
C6 0.0260(17) 0.038(2) 0.047(2) 0 -0.0007(14) 0

loop_
_atom_type_symbol
_atom_type_description
_atom_type_scat_dispersion_real
_atom_type_scat_dispersion_imag
_atom_type_scat_source
C C 0.0181 0.0091 'International Tables Vol C Tables 4.2.6.8 and 6.1.1.4'
H H 0 0 'International Tables Vol C Tables 4.2.6.8 and 6.1.1.4'
Br Br -0.6763 1.2805 'International Tables Vol C Tables 4.2.6.8 and 6.1.1.4'
N N 0.0311 0.018 'International Tables Vol C Tables 4.2.6.8 and 6.1.1.4'
O O 0.0492 0.0322 'International Tables Vol C Tables 4.2.6.8 and 6.1.1.4'

loop_
_geom_angle_atom_site_label_1
_geom_angle_atom_site_label_2
_geom_angle_atom_site_label_3
_geom_angle
_geom_angle_site_symmetry_1
_geom_angle_site_symmetry_3
C3 C2 C1 121.9(2) 5_765 .
C3 C2 Br1 123.29(18) 5_765 .
C1 C2 Br1 114.8(2) . .
O1 C1 C3 122.8(2) . .
O1 C1 C2 122.6(3) . .
C3 C1 C2 114.6(2) . .
C2 C3 C1 123.5(2) 5_765 .
C2 C3 Br2 122.41(19) 5_765 .
C1 C3 Br2 114.08(19) . .
C4 N1 C4 119.9(4) . 8_565
C4 N1 C6 120.06(18) . .
C4 N1 C6 120.06(18) 8_565 .
C5 N2 C5 116.0(4) 8_565 .
N1 C4 C5 118.6(3) . .
N1 C4 H4 120.7 . .
C5 C4 H4 120.7 . .
N2 C5 C4 123.4(3) . .
N2 C5 H5 118.3 . .
C4 C5 H5 118.3 . .
N1 C6 H6A 109.5 . .
N1 C6 H6B 109.5 . .
H6A C6 H6B 109.5 . .
N1 C6 H6C 109.5 . .
H6A C6 H6C 109.5 . .
H6B C6 H6C 109.5 . .

loop_
_geom_bond_atom_site_label_1
_geom_bond_atom_site_label_2
_geom_bond_site_symmetry_2
_geom_bond_distance
Br1 C2 . 1.881(2)
Br2 C3 . 1.891(3)
O1 C1 . 1.246(4)
C2 C3 5_765 1.354(4)
C2 C1 . 1.457(3)
C1 C3 . 1.450(4)
C3 C2 5_765 1.354(4)
N1 C4 . 1.334(4)
N1 C4 8_565 1.334(4)
N1 C6 . 1.488(5)
N2 C5 8_565 1.320(4)
N2 C5 . 1.320(4)
C4 C5 . 1.379(5)
C4 H4 . 0.93
C5 H5 . 0.93
C6 H6A . 0.96
C6 H6B . 0.96
C6 H6C . 0.96

loop_
_geom_torsion_atom_site_label_1
_geom_torsion_atom_site_label_2
_geom_torsion_atom_site_label_3
_geom_torsion_atom_site_label_4
_geom_torsion
_geom_torsion_site_symmetry_1
_geom_torsion_site_symmetry_4
C3 C2 C1 O1 179.7(3) 5_765 .
Br1 C2 C1 O1 -1.5(4) . .
C3 C2 C1 C3 -1.1(5) 5_765 .
Br1 C2 C1 C3 177.7(2) . .
O1 C1 C3 C2 -179.6(3) . 5_765
C2 C1 C3 C2 1.1(5) . 5_765
O1 C1 C3 Br2 1.2(4) . .
C2 C1 C3 Br2 -178.0(2) . .
C4 N1 C4 C5 -3.0(7) 8_565 .
C6 N1 C4 C5 176.8(4) . .
C5 N2 C5 C4 2.8(11) 8_565 .
N1 C4 C5 N2 0.0(8) . .
